data_4344244
loop_
_publ_author_name
'Hartl, H.'
'Huppmann, P.'
'Seppelt, K.'
'Lentz, D.'

_publ_section_title
;
 Tellurium-Nitrogen Compounds
;
_journal_name_full 'Inorganic Chemistry'
_journal_page_first 2183
_journal_page_last 2187
_journal_volume 22
_journal_year 1983
_chemical_formula_sum 'Cl4 F5 N Te W'
_chemical_name_systematic 'Cl4 W N Te F5'
_space_group_IT_number 2
_symmetry_space_group_name_Hall '-P 1'
_symmetry_space_group_name_H-M 'P -1'
_cell_angle_alpha 84.53
_cell_angle_beta 87.48
_cell_angle_gamma 81.56
_cell_formula_units_Z 2
_cell_length_a 6.053
_cell_length_b 6.09
_cell_length_c 13.797
_cell_volume 500.565
_citation_journal_id_ASTM INOCAJ
_cod_data_source_file Hartl_INOCAJ_1983_228.cif
_cod_data_source_block Cl4F5N1Te1W1
_cod_original_cell_volume 500.5645
_cod_original_formula_sum 'Cl4 F5 N1 Te1 W1'
_cod_database_code 4344244

loop_
_symmetry_equiv_pos_as_xyz
x,y,z
-x,-y,-z

loop_
_atom_site_label
_atom_site_type_symbol
_atom_site_fract_x
_atom_site_fract_y
_atom_site_fract_z
_atom_site_occupancy
_atom_site_U_iso_or_equiv
Cl1 Cl-1 0.139 0.208 0.9697 1 0.0
W1 W+6 0.0358 -0.0277 0.8569 1 0.0
Te1 Te+6 0.254 0.2036 0.6268 1 0.0
N1 N-3 0.15 0.093 0.758 1 0.0
F2 F-1 0.996 0.372 0.604 1 0.0
F1 F-1 0.517 0.04 0.647 1 0.0
Cl2 Cl-1 -0.113 -0.269 0.7973 1 0.0
F3 F-1 0.347 -0.565 0.675 1 0.0
F5 F-1 0.641 -0.302 0.491 1 0.0
Cl4 Cl-1 -0.301 0.197 0.8594 1 0.0
F4 F-1 0.835 0.025 0.42 1 0.0
Cl3 Cl-1 0.337 -0.279 0.9045 1 0.0
